data_7021820
loop_
_publ_author_name
'Brill, Marcel'
'K\"uhnel, Erik'
'Scriban, Corina'
'Rominger, Frank'
'Hofmann, Peter'

_publ_section_title
;
 A short and modular synthesis of bulky and electron-rich
 N-phosphinomethyl-functionalised N-heterocyclic carbene complexes.
;
_journal_issue 36
_journal_name_full 'Dalton transactions (Cambridge, England : 2003)'
_journal_page_first 12861
_journal_page_last 12864
_journal_paper_doi 10.1039/c3dt51777b
_journal_volume 42
_journal_year 2013
_chemical_formula_sum 'C32 H62 Ag4 I4 N4 P2'
_chemical_formula_weight 1503.88
_chemical_name_common 'in manuscript tBu-4'
_chemical_name_systematic
; 
 ? 
;
_space_group_IT_number 14
_symmetry_cell_setting monoclinic
_symmetry_space_group_name_Hall '-P 2yn'
_symmetry_space_group_name_H-M 'P 1 21/n 1'
_atom_sites_solution_hydrogens geom
_atom_sites_solution_primary direct
_atom_sites_solution_secondary difmap
_audit_creation_method SHELXL-97
_cell_angle_alpha 90.00
_cell_angle_beta 103.567(2)
_cell_angle_gamma 90.00
_cell_formula_units_Z 2
_cell_length_a 11.6035(10)
_cell_length_b 10.4123(9)
_cell_length_c 19.1720(16)
_cell_measurement_temperature 200(2)
_cell_volume 2251.7(3)
_computing_cell_refinement 'Bruker SAINT'
_computing_data_collection 'Bruker APEX2'
_computing_data_reduction 'Bruker SAINT'
_computing_molecular_graphics 'Bruker SHELXTL'
_computing_publication_material 'Bruker SHELXTL'
_computing_structure_refinement 'SHELXL-97 (Sheldrick, 2008)'
_computing_structure_solution 'SHELXS-97 (Sheldrick, 2008)'
_diffrn_ambient_temperature 200(2)
_diffrn_measured_fraction_theta_full 0.995
_diffrn_measured_fraction_theta_max 0.995
_diffrn_measurement_device_type 'Bruker APEX-II Quazar'
_diffrn_measurement_method '\f and \w scans'
_diffrn_radiation_monochromator graphite
_diffrn_radiation_source 'fine-focus sealed tube'
_diffrn_radiation_type MoK\a
_diffrn_radiation_wavelength 0.71073
_diffrn_reflns_av_R_equivalents 0.0767
_diffrn_reflns_av_sigmaI/netI 0.0624
_diffrn_reflns_limit_h_max 13
_diffrn_reflns_limit_h_min -13
_diffrn_reflns_limit_k_max 12
_diffrn_reflns_limit_k_min -12
_diffrn_reflns_limit_l_max 23
_diffrn_reflns_limit_l_min -23
_diffrn_reflns_number 24459
_diffrn_reflns_theta_full 25.41
_diffrn_reflns_theta_max 25.41
_diffrn_reflns_theta_min 1.88
_exptl_absorpt_coefficient_mu 4.553
_exptl_absorpt_correction_T_max 0.8388
_exptl_absorpt_correction_T_min 0.6343
_exptl_absorpt_correction_type multi-scan
_exptl_absorpt_process_details
;
Sheldrick, G. M. (2008). <i>SADABS</i>. University of G\"ottingen, Germany.
;
_exptl_crystal_colour colourless
_exptl_crystal_density_diffrn 2.218
_exptl_crystal_density_method 'not measured'
_exptl_crystal_description needle
_exptl_crystal_F_000 1424
_exptl_crystal_size_max 0.11
_exptl_crystal_size_mid 0.04
_exptl_crystal_size_min 0.04
_refine_diff_density_max 1.105
_refine_diff_density_min -1.189
_refine_diff_density_rms 0.196
_refine_ls_extinction_method none
_refine_ls_goodness_of_fit_ref 1.043
_refine_ls_hydrogen_treatment mixed
_refine_ls_matrix_type full
_refine_ls_number_parameters 254
_refine_ls_number_reflns 4122
_refine_ls_number_restraints 92
_refine_ls_restrained_S_all 1.037
_refine_ls_R_factor_all 0.0778
_refine_ls_R_factor_gt 0.0486
_refine_ls_shift/su_max 0.001
_refine_ls_shift/su_mean 0.000
_refine_ls_structure_factor_coef Fsqd
_refine_ls_weighting_details 'calc w=1/[\s^2^(Fo^2^)+(0.0702P)^2^+5.6078P] where P=(Fo^2^+2Fc^2^)/3'
_refine_ls_weighting_scheme calc
_refine_ls_wR_factor_gt 0.1221
_refine_ls_wR_factor_ref 0.1371
_reflns_number_gt 2920
_reflns_number_total 4122
_reflns_threshold_expression >2sigma(I)
_cod_data_source_file c3dt51777b.txt
_cod_data_source_block mbi22
_cod_depositor_comments
;
The following automatic conversions were performed:

'_symmetry_cell_setting' value 'Monoclinic' changed to 'monoclinic'
according to /home/saulius/struct/CIF-dictionaries/cif_core.dic
dictionary named 'cif_core.dic' version 2.4.2 from 2011-04-26.

Automatic conversion script
Id: cif_fix_values 1891 2012-01-12 08:04:46Z andrius 
;
_cod_original_sg_symbol_H-M P2(1)/n
_cod_database_code 7021820

loop_
_symmetry_equiv_pos_as_xyz
'x, y, z'
'-x+1/2, y+1/2, -z+1/2'
'-x, -y, -z'
'x-1/2, -y-1/2, z-1/2'

loop_
_atom_site_label
_atom_site_type_symbol
_atom_site_fract_x
_atom_site_fract_y
_atom_site_fract_z
_atom_site_U_iso_or_equiv
_atom_site_adp_type
_atom_site_occupancy
_atom_site_symmetry_multiplicity
_atom_site_calc_flag
_atom_site_refinement_flags
_atom_site_disorder_group
Ag1 Ag 0.48233(8) 0.04078(8) -0.11422(4) 0.0400(3) Uani 0.913(2) 1 d PDU 1
Ag2 Ag 0.39387(7) 0.16104(8) 0.01302(4) 0.0356(2) Uani 0.913(2) 1 d PDU 1
I1 I 0.56394(6) -0.20057(9) -0.16272(4) 0.0400(2) Uani 0.913(2) 1 d PDU 1
I2 I 0.34388(6) -0.11568(6) -0.02390(3) 0.0358(2) Uani 0.913(2) 1 d PDU 1
P1 P 0.2388(3) 0.2706(3) -0.07511(18) 0.0227(7) Uani 0.913(2) 1 d PDU 1
C1 C 0.4216(8) 0.1971(9) -0.1881(4) 0.0297(19) Uani 1 1 d U 1
N2 N 0.4749(7) 0.2597(7) -0.2330(4) 0.0317(17) Uani 1 1 d U 1
C3 C 0.3939(9) 0.3383(11) -0.2800(5) 0.045(2) Uani 1 1 d U 1
H3 H 0.4099 0.3921 -0.3167 0.054 Uiso 1 1 calc R 1
C4 C 0.2884(9) 0.3223(10) -0.2627(5) 0.041(2) Uani 1 1 d U 1
H4 H 0.2154 0.3612 -0.2858 0.050 Uiso 1 1 calc R 1
N5 N 0.3064(6) 0.2403(7) -0.2061(3) 0.0234(15) Uani 1 1 d U 1
C6 C 0.6017(9) 0.2556(10) -0.2357(5) 0.041(2) Uani 1 1 d U 1
C7 C 0.6229(13) 0.1487(17) -0.2829(11) 0.116(6) Uani 1 1 d U 1
H7A H 0.5944 0.0679 -0.2668 0.174 Uiso 1 1 calc R 1
H7B H 0.7080 0.1419 -0.2805 0.174 Uiso 1 1 calc R 1
H7C H 0.5803 0.1661 -0.3325 0.174 Uiso 1 1 calc R 1
C8 C 0.6772(13) 0.214(3) -0.1650(9) 0.202(12) Uani 1 1 d U 1
H8A H 0.6445 0.1355 -0.1493 0.303 Uiso 1 1 calc R 1
H8B H 0.6784 0.2821 -0.1294 0.303 Uiso 1 1 calc R 1
H8C H 0.7581 0.1980 -0.1699 0.303 Uiso 1 1 calc R 1
C9 C 0.6411(16) 0.3724(15) -0.2602(14) 0.168(10) Uani 1 1 d U 1
H9A H 0.6244 0.4436 -0.2306 0.252 Uiso 1 1 calc R 1
H9B H 0.5996 0.3868 -0.3103 0.252 Uiso 1 1 calc R 1
H9C H 0.7267 0.3676 -0.2567 0.252 Uiso 1 1 calc R 1
C10 C 0.2181(8) 0.2049(9) -0.1686(4) 0.0302(19) Uani 1 1 d U 1
H10A H 0.2158 0.1100 -0.1660 0.036 Uiso 1 1 calc R 1
H10B H 0.1400 0.2338 -0.1972 0.036 Uiso 1 1 calc R 1
C11 C 0.2700(9) 0.4483(9) -0.0793(5) 0.040(2) Uani 1 1 d U 1
C12 C 0.2646(11) 0.5045(10) -0.0071(6) 0.055(3) Uani 1 1 d U 1
H12A H 0.3153 0.4541 0.0314 0.083 Uiso 1 1 calc R 1
H12B H 0.1827 0.5021 -0.0017 0.083 Uiso 1 1 calc R 1
H12C H 0.2924 0.5937 -0.0042 0.083 Uiso 1 1 calc R 1
C13 C 0.3989(9) 0.4585(10) -0.0869(5) 0.044(2) Uani 1 1 d U 1
H13A H 0.4048 0.4216 -0.1330 0.066 Uiso 1 1 calc R 1
H13B H 0.4512 0.4113 -0.0477 0.066 Uiso 1 1 calc R 1
H13C H 0.4227 0.5489 -0.0849 0.066 Uiso 1 1 calc R 1
C14 C 0.1899(12) 0.5261(11) -0.1398(7) 0.066(3) Uani 1 1 d U 1
H14A H 0.1930 0.4889 -0.1862 0.100 Uiso 1 1 calc R 1
H14B H 0.2175 0.6153 -0.1375 0.100 Uiso 1 1 calc R 1
H14C H 0.1082 0.5238 -0.1341 0.100 Uiso 1 1 calc R 1
C15 C 0.0864(8) 0.2425(10) -0.0580(5) 0.039(2) Uani 1 1 d U 1
C16 C -0.0098(11) 0.3372(13) -0.0930(6) 0.068(4) Uani 1 1 d U 1
H16A H 0.0131 0.4240 -0.0754 0.102 Uiso 1 1 calc R 1
H16B H -0.0847 0.3137 -0.0811 0.102 Uiso 1 1 calc R 1
H16C H -0.0198 0.3348 -0.1452 0.102 Uiso 1 1 calc R 1
C17 C 0.0458(11) 0.1081(12) -0.0856(6) 0.058(3) Uani 1 1 d U 1
H17A H 0.1066 0.0452 -0.0642 0.088 Uiso 1 1 calc R 1
H17B H 0.0333 0.1061 -0.1379 0.088 Uiso 1 1 calc R 1
H17C H -0.0286 0.0870 -0.0724 0.088 Uiso 1 1 calc R 1
C18 C 0.0987(10) 0.2410(13) 0.0222(5) 0.058(3) Uani 1 1 d U 1
H18A H 0.1596 0.1786 0.0443 0.087 Uiso 1 1 calc R 1
H18B H 0.0228 0.2169 0.0325 0.087 Uiso 1 1 calc R 1
H18C H 0.1218 0.3266 0.0418 0.087 Uiso 1 1 calc R 1
Ag1B Ag 0.4869(10) 0.4554(9) -0.1146(5) 0.053(3) Uani 0.087(2) 1 d PDU 2
Ag2B Ag 0.3955(9) 0.3368(8) 0.0113(5) 0.046(3) Uani 0.087(2) 1 d PDU 2
I1B I 0.5633(10) 0.6966(9) -0.1603(5) 0.063(3) Uani 0.087(2) 1 d PDU 2
I2B I 0.3425(8) 0.6146(7) -0.0224(4) 0.046(3) Uani 0.087(2) 1 d PDU 2
P1B P 0.239(3) 0.228(3) -0.076(2) 0.044(12) Uani 0.087(2) 1 d PDU 2

loop_
_atom_site_aniso_label
_atom_site_aniso_U_11
_atom_site_aniso_U_22
_atom_site_aniso_U_33
_atom_site_aniso_U_23
_atom_site_aniso_U_13
_atom_site_aniso_U_12
Ag1 0.0475(5) 0.0359(5) 0.0323(4) 0.0087(4) 0.0009(4) 0.0152(4)
Ag2 0.0464(5) 0.0306(5) 0.0246(4) 0.0043(3) -0.0021(3) 0.0088(4)
I1 0.0401(5) 0.0490(6) 0.0294(4) -0.0039(3) 0.0049(3) 0.0068(4)
I2 0.0421(5) 0.0299(4) 0.0324(4) -0.0010(3) 0.0027(3) -0.0008(3)
P1 0.0260(16) 0.0233(19) 0.0184(15) -0.0009(12) 0.0044(11) 0.0016(13)
C1 0.027(4) 0.039(5) 0.024(4) 0.000(3) 0.008(4) 0.003(4)
N2 0.033(4) 0.040(5) 0.023(4) 0.003(3) 0.009(3) -0.005(3)
C3 0.046(5) 0.053(7) 0.035(5) 0.013(4) 0.009(4) -0.010(5)
C4 0.045(5) 0.046(7) 0.032(5) 0.009(4) 0.006(4) 0.004(5)
N5 0.023(4) 0.028(4) 0.019(3) 0.000(3) 0.004(3) 0.000(3)
C6 0.031(5) 0.057(7) 0.039(5) 0.000(4) 0.014(4) -0.022(5)
C7 0.064(10) 0.100(10) 0.202(16) -0.048(12) 0.069(11) 0.007(9)
C8 0.025(7) 0.49(4) 0.084(10) 0.080(14) -0.002(7) -0.003(15)
C9 0.103(14) 0.059(8) 0.39(3) 0.047(13) 0.149(18) -0.001(9)
C10 0.024(5) 0.038(5) 0.027(4) -0.001(4) 0.004(3) -0.001(4)
C11 0.045(6) 0.022(4) 0.046(5) -0.002(4) 0.000(4) 0.002(4)
C12 0.072(8) 0.035(6) 0.058(6) -0.019(5) 0.014(6) 0.012(6)
C13 0.052(6) 0.035(6) 0.044(6) 0.006(5) 0.012(5) -0.009(5)
C14 0.069(8) 0.050(7) 0.073(7) 0.023(6) 0.002(6) 0.026(6)
C15 0.029(5) 0.052(6) 0.037(5) -0.005(5) 0.009(4) -0.002(4)
C16 0.051(7) 0.092(9) 0.061(7) 0.001(7) 0.013(6) 0.031(7)
C17 0.054(7) 0.060(6) 0.066(7) -0.005(6) 0.023(6) -0.019(5)
C18 0.041(7) 0.104(10) 0.035(5) 0.004(5) 0.024(5) -0.005(6)
Ag1B 0.076(8) 0.043(6) 0.041(5) -0.015(4) 0.017(5) -0.015(5)
Ag2B 0.068(7) 0.022(4) 0.044(5) -0.003(4) 0.008(4) 0.000(4)
I1B 0.096(8) 0.038(6) 0.061(6) 0.004(4) 0.031(5) 0.006(5)
I2B 0.070(6) 0.026(4) 0.041(5) 0.002(3) 0.014(4) 0.002(4)
P1B 0.05(2) 0.031(16) 0.05(3) -0.013(18) 0.011(14) 0.006(16)

loop_
_atom_type_symbol
_atom_type_description
_atom_type_scat_dispersion_real
_atom_type_scat_dispersion_imag
_atom_type_scat_source
C C 0.0033 0.0016 'International Tables Vol C Tables 4.2.6.8 and 6.1.1.4'
H H 0.0000 0.0000 'International Tables Vol C Tables 4.2.6.8 and 6.1.1.4'
N N 0.0061 0.0033 'International Tables Vol C Tables 4.2.6.8 and 6.1.1.4'
P P 0.1023 0.0942 'International Tables Vol C Tables 4.2.6.8 and 6.1.1.4'
Ag Ag -0.8971 1.1015 'International Tables Vol C Tables 4.2.6.8 and 6.1.1.4'
I I -0.4742 1.8119 'International Tables Vol C Tables 4.2.6.8 and 6.1.1.4'

loop_
_geom_angle_atom_site_label_1
_geom_angle_atom_site_label_2
_geom_angle_atom_site_label_3
_geom_angle
_geom_angle_site_symmetry_1
_geom_angle_site_symmetry_3
C1 Ag1 I1 121.3(2) . .
C1 Ag1 Ag2 170.6(2) . 3_655
I1 Ag1 Ag2 57.19(3) . 3_655
C1 Ag1 I2 115.2(2) . 3_655
I1 Ag1 I2 107.54(3) . 3_655
Ag2 Ag1 I2 59.59(2) 3_655 3_655
C1 Ag1 I2 129.2(2) . .
I1 Ag1 I2 88.55(3) . .
Ag2 Ag1 I2 59.95(3) 3_655 .
I2 Ag1 I2 88.45(3) 3_655 .
C1 Ag1 Ag2 95.4(2) . .
I1 Ag1 Ag2 141.84(3) . .
Ag2 Ag1 Ag2 88.33(3) 3_655 .
I2 Ag1 Ag2 59.16(3) 3_655 .
I2 Ag1 Ag2 57.58(3) . .
P1 Ag2 I1 123.94(9) . 3_655
P1 Ag2 Ag1 160.23(8) . 3_655
I1 Ag2 Ag1 60.06(3) 3_655 3_655
P1 Ag2 I2 102.47(8) . .
I1 Ag2 I2 111.00(3) 3_655 .
Ag1 Ag2 I2 60.88(3) 3_655 .
P1 Ag2 I2 133.12(9) . 3_655
I1 Ag2 I2 91.19(3) 3_655 3_655
Ag1 Ag2 I2 61.64(3) 3_655 3_655
I2 Ag2 I2 90.12(3) . 3_655
P1 Ag2 Ag1 88.33(9) . .
I1 Ag2 Ag1 147.30(4) 3_655 .
Ag1 Ag2 Ag1 91.67(3) 3_655 .
I2 Ag2 Ag1 60.65(2) . .
I2 Ag2 Ag1 58.91(3) 3_655 .
Ag2 I1 Ag1 62.75(3) 3_655 .
Ag2 I2 Ag1 59.53(2) . 3_655
Ag2 I2 Ag2 89.88(3) . 3_655
Ag1 I2 Ag2 61.93(3) 3_655 3_655
Ag2 I2 Ag1 61.77(3) . .
Ag1 I2 Ag1 91.56(3) 3_655 .
Ag2 I2 Ag1 58.41(2) 3_655 .
C10 P1 C11 107.4(4) . .
C10 P1 C15 101.1(4) . .
C11 P1 C15 110.7(5) . .
C10 P1 Ag2 113.4(3) . .
C11 P1 Ag2 111.7(3) . .
C15 P1 Ag2 111.9(3) . .
N2 C1 N5 104.4(7) . .
N2 C1 Ag1 131.1(7) . .
N5 C1 Ag1 123.9(6) . .
C1 N2 C3 110.8(8) . .
C1 N2 C6 128.2(8) . .
C3 N2 C6 121.0(7) . .
C4 C3 N2 106.2(8) . .
C4 C3 H3 126.9 . .
N2 C3 H3 126.9 . .
C3 C4 N5 107.2(9) . .
C3 C4 H4 126.4 . .
N5 C4 H4 126.4 . .
C4 N5 C1 111.3(7) . .
C4 N5 C10 124.7(8) . .
C1 N5 C10 124.0(7) . .
C9 C6 N2 112.7(10) . .
C9 C6 C7 109.0(13) . .
N2 C6 C7 110.4(9) . .
C9 C6 C8 112.5(14) . .
N2 C6 C8 110.6(9) . .
C7 C6 C8 101.0(15) . .
C6 C7 H7A 109.5 . .
C6 C7 H7B 109.5 . .
H7A C7 H7B 109.5 . .
C6 C7 H7C 109.5 . .
H7A C7 H7C 109.5 . .
H7B C7 H7C 109.5 . .
C6 C8 H8A 109.5 . .
C6 C8 H8B 109.5 . .
H8A C8 H8B 109.5 . .
C6 C8 H8C 109.5 . .
H8A C8 H8C 109.5 . .
H8B C8 H8C 109.5 . .
C6 C9 H9A 109.5 . .
C6 C9 H9B 109.5 . .
H9A C9 H9B 109.5 . .
C6 C9 H9C 109.5 . .
H9A C9 H9C 109.5 . .
H9B C9 H9C 109.5 . .
N5 C10 P1 116.0(6) . .
N5 C10 H10A 108.3 . .
P1 C10 H10A 108.3 . .
N5 C10 H10B 108.3 . .
P1 C10 H10B 108.3 . .
H10A C10 H10B 107.4 . .
C12 C11 C14 109.8(9) . .
C12 C11 C13 108.0(8) . .
C14 C11 C13 108.7(9) . .
C12 C11 P1 106.8(7) . .
C14 C11 P1 117.4(8) . .
C13 C11 P1 105.7(7) . .
C11 C12 H12A 109.5 . .
C11 C12 H12B 109.5 . .
H12A C12 H12B 109.5 . .
C11 C12 H12C 109.5 . .
H12A C12 H12C 109.5 . .
H12B C12 H12C 109.5 . .
C11 C13 H13A 109.5 . .
C11 C13 H13B 109.5 . .
H13A C13 H13B 109.5 . .
C11 C13 H13C 109.5 . .
H13A C13 H13C 109.5 . .
H13B C13 H13C 109.5 . .
C11 C14 H14A 109.5 . .
C11 C14 H14B 109.5 . .
H14A C14 H14B 109.5 . .
C11 C14 H14C 109.5 . .
H14A C14 H14C 109.5 . .
H14B C14 H14C 109.5 . .
C18 C15 C16 109.9(9) . .
C18 C15 C17 106.9(9) . .
C16 C15 C17 107.7(10) . .
C18 C15 P1 108.0(7) . .
C16 C15 P1 116.1(8) . .
C17 C15 P1 107.8(7) . .
C15 C16 H16A 109.5 . .
C15 C16 H16B 109.5 . .
H16A C16 H16B 109.5 . .
C15 C16 H16C 109.5 . .
H16A C16 H16C 109.5 . .
H16B C16 H16C 109.5 . .
C15 C17 H17A 109.5 . .
C15 C17 H17B 109.5 . .
H17A C17 H17B 109.5 . .
C15 C17 H17C 109.5 . .
H17A C17 H17C 109.5 . .
H17B C17 H17C 109.5 . .
C15 C18 H18A 109.5 . .
C15 C18 H18B 109.5 . .
H18A C18 H18B 109.5 . .
C15 C18 H18C 109.5 . .
H18A C18 H18C 109.5 . .
H18B C18 H18C 109.5 . .
I1B Ag1B I2B 107.1(4) . 3_665
I1B Ag1B Ag2B 56.7(3) . 3_665
I2B Ag1B Ag2B 59.7(3) 3_665 3_665
I1B Ag1B Ag2B 140.4(4) . .
I2B Ag1B Ag2B 59.8(3) 3_665 .
Ag2B Ag1B Ag2B 87.7(3) 3_665 .
I1B Ag1B I2B 87.4(3) . .
I2B Ag1B I2B 88.0(3) 3_665 .
Ag2B Ag1B I2B 58.6(3) 3_665 .
Ag2B Ag1B I2B 56.9(2) . .
P1B Ag2B I1B 124.4(11) . 3_665
P1B Ag2B I2B 102.5(10) . .
I1B Ag2B I2B 108.5(4) 3_665 .
P1B Ag2B Ag1B 158.0(12) . 3_665
I1B Ag2B Ag1B 58.7(3) 3_665 3_665
I2B Ag2B Ag1B 59.3(3) . 3_665
P1B Ag2B I2B 134.0(12) . 3_665
I1B Ag2B I2B 91.2(4) 3_665 3_665
I2B Ag2B I2B 90.3(3) . 3_665
Ag1B Ag2B I2B 63.0(3) 3_665 3_665
P1B Ag2B Ag1B 89.1(10) . .
I1B Ag2B Ag1B 146.3(5) 3_665 .
I2B Ag2B Ag1B 62.6(3) . .
Ag1B Ag2B Ag1B 92.3(3) 3_665 .
I2B Ag2B Ag1B 58.0(3) 3_665 .
Ag2B I1B Ag1B 64.6(3) 3_665 .
Ag1B I2B Ag2B 61.0(3) 3_665 .
Ag1B I2B Ag2B 62.2(3) 3_665 3_665
Ag2B I2B Ag2B 89.7(3) . 3_665
Ag1B I2B Ag1B 92.0(3) 3_665 .
Ag2B I2B Ag1B 60.5(3) . .
Ag2B I2B Ag1B 58.4(3) 3_665 .

loop_
_geom_bond_atom_site_label_1
_geom_bond_atom_site_label_2
_geom_bond_distance
_geom_bond_site_symmetry_2
Ag1 C1 2.165(9) .
Ag1 I1 2.9137(12) .
Ag1 Ag2 2.9894(11) 3_655
Ag1 I2 3.0301(10) 3_655
Ag1 I2 3.0884(11) .
Ag1 Ag2 3.1220(11) .
Ag2 P1 2.443(4) .
Ag2 I1 2.8262(10) 3_655
Ag2 Ag1 2.9894(11) 3_655
Ag2 I2 2.9911(11) .
Ag2 I2 3.0378(11) 3_655
I1 Ag2 2.8263(10) 3_655
I2 Ag1 3.0301(10) 3_655
I2 Ag2 3.0378(11) 3_655
P1 C10 1.880(9) .
P1 C11 1.890(10) .
P1 C15 1.896(10) .
C1 N2 1.340(11) .
C1 N5 1.376(11) .
N2 C3 1.403(13) .
N2 C6 1.484(12) .
C3 C4 1.351(14) .
C3 H3 0.9500 .
C4 N5 1.358(11) .
C4 H4 0.9500 .
N5 C10 1.431(11) .
C6 C9 1.418(17) .
C6 C7 1.492(18) .
C6 C8 1.494(18) .
C7 H7A 0.9800 .
C7 H7B 0.9800 .
C7 H7C 0.9800 .
C8 H8A 0.9800 .
C8 H8B 0.9800 .
C8 H8C 0.9800 .
C9 H9A 0.9800 .
C9 H9B 0.9800 .
C9 H9C 0.9800 .
C10 H10A 0.9900 .
C10 H10B 0.9900 .
C11 C12 1.518(14) .
C11 C14 1.536(14) .
C11 C13 1.540(15) .
C12 H12A 0.9800 .
C12 H12B 0.9800 .
C12 H12C 0.9800 .
C13 H13A 0.9800 .
C13 H13B 0.9800 .
C13 H13C 0.9800 .
C14 H14A 0.9800 .
C14 H14B 0.9800 .
C14 H14C 0.9800 .
C15 C18 1.509(13) .
C15 C16 1.523(15) .
C15 C17 1.531(15) .
C16 H16A 0.9800 .
C16 H16B 0.9800 .
C16 H16C 0.9800 .
C17 H17A 0.9800 .
C17 H17B 0.9800 .
C17 H17C 0.9800 .
C18 H18A 0.9800 .
C18 H18B 0.9800 .
C18 H18C 0.9800 .
Ag1B I1B 2.868(11) .
Ag1B I2B 2.984(13) 3_665
Ag1B Ag2B 3.033(13) 3_665
Ag1B Ag2B 3.111(11) .
Ag1B I2B 3.174(11) .
Ag2B P1B 2.443(19) .
Ag2B I1B 2.806(13) 3_665
Ag2B I2B 2.995(10) .
Ag2B Ag1B 3.033(13) 3_665
Ag2B I2B 3.040(13) 3_665
I1B Ag2B 2.806(13) 3_665
I2B Ag1B 2.984(13) 3_665
I2B Ag2B 3.040(13) 3_665

loop_
_geom_torsion_atom_site_label_1
_geom_torsion_atom_site_label_2
_geom_torsion_atom_site_label_3
_geom_torsion_atom_site_label_4
_geom_torsion
_geom_torsion_site_symmetry_1
_geom_torsion_site_symmetry_4
C1 Ag1 Ag2 P1 28.4(3) . .
I1 Ag1 Ag2 P1 -136.36(9) . .
Ag2 Ag1 Ag2 P1 -160.22(8) 3_655 .
I2 Ag1 Ag2 P1 144.70(8) 3_655 .
I2 Ag1 Ag2 P1 -105.32(8) . .
C1 Ag1 Ag2 I1 -142.8(2) . 3_655
I1 Ag1 Ag2 I1 52.35(11) . 3_655
Ag2 Ag1 Ag2 I1 28.49(7) 3_655 3_655
I2 Ag1 Ag2 I1 -26.59(7) 3_655 3_655
I2 Ag1 Ag2 I1 83.39(7) . 3_655
C1 Ag1 Ag2 Ag1 -171.3(2) . 3_655
I1 Ag1 Ag2 Ag1 23.86(5) . 3_655
Ag2 Ag1 Ag2 Ag1 0.0 3_655 3_655
I2 Ag1 Ag2 Ag1 -55.08(2) 3_655 3_655
I2 Ag1 Ag2 Ag1 54.90(2) . 3_655
C1 Ag1 Ag2 I2 133.8(2) . .
I1 Ag1 Ag2 I2 -31.04(6) . .
Ag2 Ag1 Ag2 I2 -54.91(2) 3_655 .
I2 Ag1 Ag2 I2 -109.99(3) 3_655 .
C1 Ag1 Ag2 I2 -116.3(2) . 3_655
I1 Ag1 Ag2 I2 78.94(6) . 3_655
Ag2 Ag1 Ag2 I2 55.08(2) 3_655 3_655
I2 Ag1 Ag2 I2 109.99(3) . 3_655
C1 Ag1 I1 Ag2 169.0(3) . 3_655
I2 Ag1 I1 Ag2 33.34(3) 3_655 3_655
I2 Ag1 I1 Ag2 -54.57(3) . 3_655
Ag2 Ag1 I1 Ag2 -28.76(7) . 3_655
P1 Ag2 I2 Ag1 -168.55(10) . 3_655
I1 Ag2 I2 Ag1 -34.33(3) 3_655 3_655
I2 Ag2 I2 Ag1 56.99(2) 3_655 3_655
Ag1 Ag2 I2 Ag1 110.58(3) . 3_655
P1 Ag2 I2 Ag2 134.46(10) . 3_655
I1 Ag2 I2 Ag2 -91.32(3) 3_655 3_655
Ag1 Ag2 I2 Ag2 -56.99(2) 3_655 3_655
I2 Ag2 I2 Ag2 0.0 3_655 3_655
Ag1 Ag2 I2 Ag2 53.59(2) . 3_655
P1 Ag2 I2 Ag1 80.87(9) . .
I1 Ag2 I2 Ag1 -144.91(4) 3_655 .
Ag1 Ag2 I2 Ag1 -110.58(3) 3_655 .
I2 Ag2 I2 Ag1 -53.59(2) 3_655 .
C1 Ag1 I2 Ag2 -68.0(3) . .
I1 Ag1 I2 Ag2 161.42(3) . .
Ag2 Ag1 I2 Ag2 109.12(3) 3_655 .
I2 Ag1 I2 Ag2 53.82(2) 3_655 .
C1 Ag1 I2 Ag1 -121.9(3) . 3_655
I1 Ag1 I2 Ag1 107.60(3) . 3_655
Ag2 Ag1 I2 Ag1 55.29(2) 3_655 3_655
I2 Ag1 I2 Ag1 0.0 3_655 3_655
Ag2 Ag1 I2 Ag1 -53.82(2) . 3_655
C1 Ag1 I2 Ag2 -177.1(3) . 3_655
I1 Ag1 I2 Ag2 52.30(3) . 3_655
I2 Ag1 I2 Ag2 -55.29(2) 3_655 3_655
Ag2 Ag1 I2 Ag2 -109.12(3) . 3_655
I1 Ag2 P1 C10 -171.0(3) 3_655 .
Ag1 Ag2 P1 C10 -75.6(5) 3_655 .
I2 Ag2 P1 C10 -44.7(3) . .
I2 Ag2 P1 C10 57.4(3) 3_655 .
Ag1 Ag2 P1 C10 14.7(3) . .
I1 Ag2 P1 C11 67.5(4) 3_655 .
Ag1 Ag2 P1 C11 162.9(4) 3_655 .
I2 Ag2 P1 C11 -166.2(4) . .
I2 Ag2 P1 C11 -64.1(4) 3_655 .
Ag1 Ag2 P1 C11 -106.8(4) . .
I1 Ag2 P1 C15 -57.3(4) 3_655 .
Ag1 Ag2 P1 C15 38.1(5) 3_655 .
I2 Ag2 P1 C15 68.9(4) . .
I2 Ag2 P1 C15 171.1(3) 3_655 .
Ag1 Ag2 P1 C15 128.4(4) . .
I1 Ag1 C1 N2 -55.9(9) . .
Ag2 Ag1 C1 N2 22(2) 3_655 .
I2 Ag1 C1 N2 76.7(8) 3_655 .
I2 Ag1 C1 N2 -173.1(7) . .
Ag2 Ag1 C1 N2 135.1(8) . .
I1 Ag1 C1 N5 113.4(6) . .
Ag2 Ag1 C1 N5 -168.5(9) 3_655 .
I2 Ag1 C1 N5 -114.0(7) 3_655 .
I2 Ag1 C1 N5 -3.8(9) . .
Ag2 Ag1 C1 N5 -55.7(7) . .
N5 C1 N2 C3 -1.7(10) . .
Ag1 C1 N2 C3 169.1(7) . .
N5 C1 N2 C6 176.7(8) . .
Ag1 C1 N2 C6 -12.5(14) . .
C1 N2 C3 C4 0.0(11) . .
C6 N2 C3 C4 -178.5(8) . .
N2 C3 C4 N5 1.8(11) . .
C3 C4 N5 C1 -2.9(11) . .
C3 C4 N5 C10 175.8(8) . .
N2 C1 N5 C4 2.8(10) . .
Ag1 C1 N5 C4 -168.8(6) . .
N2 C1 N5 C10 -175.9(7) . .
Ag1 C1 N5 C10 12.4(11) . .
C1 N2 C6 C9 -149.4(14) . .
C3 N2 C6 C9 28.8(16) . .
C1 N2 C6 C7 88.4(14) . .
C3 N2 C6 C7 -93.4(13) . .
C1 N2 C6 C8 -22.5(17) . .
C3 N2 C6 C8 155.7(14) . .
C4 N5 C10 P1 -109.3(9) . .
C1 N5 C10 P1 69.3(10) . .
C11 P1 C10 N5 48.3(8) . .
C15 P1 C10 N5 164.4(7) . .
Ag2 P1 C10 N5 -75.6(7) . .
C10 P1 C11 C12 170.1(7) . .
C15 P1 C11 C12 60.5(8) . .
Ag2 P1 C11 C12 -65.0(8) . .
C10 P1 C11 C14 46.4(9) . .
C15 P1 C11 C14 -63.2(9) . .
Ag2 P1 C11 C14 171.3(7) . .
C10 P1 C11 C13 -75.1(7) . .
C15 P1 C11 C13 175.3(6) . .
Ag2 P1 C11 C13 49.9(7) . .
C10 P1 C15 C18 158.3(8) . .
C11 P1 C15 C18 -88.1(8) . .
Ag2 P1 C15 C18 37.2(8) . .
C10 P1 C15 C16 -77.7(9) . .
C11 P1 C15 C16 35.8(9) . .
Ag2 P1 C15 C16 161.2(7) . .
C10 P1 C15 C17 43.2(8) . .
C11 P1 C15 C17 156.7(7) . .
Ag2 P1 C15 C17 -77.9(7) . .
I1B Ag1B Ag2B P1B 133.7(13) . .
I2B Ag1B Ag2B P1B -146.0(11) 3_665 .
Ag2B Ag1B Ag2B P1B 158.0(11) 3_665 .
I2B Ag1B Ag2B P1B 104.6(11) . .
I1B Ag1B Ag2B I1B -53.2(13) . 3_665
I2B Ag1B Ag2B I1B 27.0(7) 3_665 3_665
Ag2B Ag1B Ag2B I1B -28.9(7) 3_665 3_665
I2B Ag1B Ag2B I1B -82.3(8) . 3_665
I1B Ag1B Ag2B I2B 29.1(7) . .
I2B Ag1B Ag2B I2B 109.3(3) 3_665 .
Ag2B Ag1B Ag2B I2B 53.4(3) 3_665 .
I1B Ag1B Ag2B Ag1B -24.3(7) . 3_665
I2B Ag1B Ag2B Ag1B 55.9(3) 3_665 3_665
Ag2B Ag1B Ag2B Ag1B 0.0 3_665 3_665
I2B Ag1B Ag2B Ag1B -53.4(3) . 3_665
I1B Ag1B Ag2B I2B -80.2(7) . 3_665
Ag2B Ag1B Ag2B I2B -55.9(3) 3_665 3_665
I2B Ag1B Ag2B I2B -109.3(3) . 3_665
I2B Ag1B I1B Ag2B -33.5(4) 3_665 3_665
Ag2B Ag1B I1B Ag2B 29.5(8) . 3_665
I2B Ag1B I1B Ag2B 53.6(3) . 3_665
P1B Ag2B I2B Ag1B 166.6(12) . 3_665
I1B Ag2B I2B Ag1B 33.4(4) 3_665 3_665
I2B Ag2B I2B Ag1B -57.9(3) 3_665 3_665
Ag1B Ag2B I2B Ag1B -111.1(3) . 3_665
P1B Ag2B I2B Ag2B -135.5(12) . 3_665
I1B Ag2B I2B Ag2B 91.4(4) 3_665 3_665
Ag1B Ag2B I2B Ag2B 57.9(3) 3_665 3_665
I2B Ag2B I2B Ag2B 0.0 3_665 3_665
Ag1B Ag2B I2B Ag2B -53.2(3) . 3_665
P1B Ag2B I2B Ag1B -82.3(12) . .
I1B Ag2B I2B Ag1B 144.5(5) 3_665 .
Ag1B Ag2B I2B Ag1B 111.1(3) 3_665 .
I2B Ag2B I2B Ag1B 53.2(3) 3_665 .
I1B Ag1B I2B Ag1B -107.2(4) . 3_665
I2B Ag1B I2B Ag1B 0.0 3_665 3_665
Ag2B Ag1B I2B Ag1B -55.2(3) 3_665 3_665
Ag2B Ag1B I2B Ag1B 54.7(3) . 3_665
I1B Ag1B I2B Ag2B -161.9(4) . .
I2B Ag1B I2B Ag2B -54.7(3) 3_665 .
Ag2B Ag1B I2B Ag2B -109.9(3) 3_665 .
I1B Ag1B I2B Ag2B -52.0(3) . 3_665
I2B Ag1B I2B Ag2B 55.2(3) 3_665 3_665
Ag2B Ag1B I2B Ag2B 109.9(3) . 3_665
